data_2216126
loop_
_publ_author_name
'Odaba\,so\(glu, Mustafa'
'B\"uy\"ukg\"ung\"or, Orhan'

_publ_section_title
;
 3-(5-Chloro-2-hydroxyanilino)isobenzofuran-1(3<i>H</i>)-one
;
_journal_coeditor_code SJ2371
_journal_issue 11
_journal_name_full 'Acta Crystallographica Section E'
_journal_page_first o4343
_journal_page_last o4343
_journal_paper_doi 10.1107/S1600536807049641
_journal_volume 63
_journal_year 2007
_chemical_formula_iupac 'C14 H10 Cl N O3'
_chemical_formula_moiety 'C14 H10 Cl N O3'
_chemical_formula_sum 'C14 H10 Cl N O3'
_chemical_formula_weight 275.68
_chemical_name_systematic
;
3-(5-Chloro-2-hydroxy-5-chloroanilino)isobenzofuran-1(3H)-one
;
_space_group_IT_number 14
_symmetry_cell_setting monoclinic
_symmetry_space_group_name_Hall '-P 2ybc'
_symmetry_space_group_name_H-M 'P 1 21/c 1'
_atom_sites_solution_hydrogens geom
_atom_sites_solution_primary direct
_atom_sites_solution_secondary difmap
_audit_creation_method SHELXL97
_cell_angle_alpha 90.00
_cell_angle_beta 112.593(5)
_cell_angle_gamma 90.00
_cell_formula_units_Z 4
_cell_length_a 9.0439(6)
_cell_length_b 11.5363(10)
_cell_length_c 12.6602(9)
_cell_measurement_reflns_used 11707
_cell_measurement_temperature 296
_cell_measurement_theta_max 27.92
_cell_measurement_theta_min 2.39
_cell_volume 1219.51(16)
_computing_cell_refinement 'X-AREA (Stoe & Cie, 2002)'
_computing_data_collection 'X-AREA (Stoe & Cie, 2002)'
_computing_data_reduction 'X-RED32 (Stoe & Cie, 2002)'
_computing_molecular_graphics 'ORTEP-3 for Windows (Farrugia, 1997)'
_computing_publication_material 'WinGX (Farrugia, 1999)'
_computing_structure_refinement 'SHELXL97 (Sheldrick, 1997)'
_computing_structure_solution 'SHELXS97 (Sheldrick, 1997)'
_diffrn_ambient_temperature 296
_diffrn_detector_area_resol_mean 6.67
_diffrn_measured_fraction_theta_full 1.000
_diffrn_measured_fraction_theta_max 1.000
_diffrn_measurement_device_type 'Stoe IPDS 2'
_diffrn_measurement_method \w
_diffrn_radiation_monochromator 'plane graphite'
_diffrn_radiation_type MoK\a
_diffrn_radiation_wavelength 0.71073
_diffrn_reflns_av_R_equivalents 0.1342
_diffrn_reflns_av_sigmaI/netI 0.0692
_diffrn_reflns_limit_h_max 11
_diffrn_reflns_limit_h_min -11
_diffrn_reflns_limit_k_max 14
_diffrn_reflns_limit_k_min -14
_diffrn_reflns_limit_l_max 15
_diffrn_reflns_limit_l_min -15
_diffrn_reflns_number 11707
_diffrn_reflns_theta_full 26.00
_diffrn_reflns_theta_max 26.00
_diffrn_reflns_theta_min 2.44
_diffrn_standards_decay_% <2
_diffrn_standards_number 0
_exptl_absorpt_coefficient_mu 0.316
_exptl_absorpt_correction_T_max 0.9545
_exptl_absorpt_correction_T_min 0.7305
_exptl_absorpt_correction_type integration
_exptl_absorpt_process_details '(X-RED; Stoe & Cie, 2002)'
_exptl_crystal_colour colourless
_exptl_crystal_density_diffrn 1.502
_exptl_crystal_density_method 'not measured'
_exptl_crystal_description plate
_exptl_crystal_F_000 568
_exptl_crystal_size_max 0.530
_exptl_crystal_size_mid 0.393
_exptl_crystal_size_min 0.130
_refine_diff_density_max 0.322
_refine_diff_density_min -0.373
_refine_ls_extinction_coef 0.0080(10)
_refine_ls_extinction_expression Fc^*^=kFc[1+0.001xFc^2^\l^3^/sin(2\q)]^-1/4^
_refine_ls_extinction_method 'SHELXL97 (Sheldrick, 1997)'
_refine_ls_goodness_of_fit_ref 1.033
_refine_ls_hydrogen_treatment refall
_refine_ls_matrix_type full
_refine_ls_number_parameters 213
_refine_ls_number_reflns 2392
_refine_ls_number_restraints 0
_refine_ls_restrained_S_all 1.033
_refine_ls_R_factor_all 0.0645
_refine_ls_R_factor_gt 0.0525
_refine_ls_shift/su_max 0.000
_refine_ls_shift/su_mean 0.000
_refine_ls_structure_factor_coef Fsqd
_refine_ls_weighting_details 'calc w = 1/[\s^2^(Fo^2^)+(0.0766P)^2^+0.1818P] where P=(Fo^2^+2Fc^2^)/3'
_refine_ls_weighting_scheme calc
_refine_ls_wR_factor_gt 0.1371
_refine_ls_wR_factor_ref 0.1466
_reflns_number_gt 1898
_reflns_number_total 2392
_reflns_threshold_expression I>2\s(I)
_cod_data_source_file sj2371.cif
_cod_data_source_block I
_cod_original_sg_symbol_H-M 'P 21/c'
_cod_database_code 2216126
_cod_database_fobs_code 2216126

loop_
_symmetry_equiv_pos_as_xyz
'x, y, z'
'-x, y+1/2, -z+1/2'
'-x, -y, -z'
'x, -y-1/2, z-1/2'

loop_
_atom_site_type_symbol
_atom_site_label
_atom_site_fract_x
_atom_site_fract_y
_atom_site_fract_z
_atom_site_U_iso_or_equiv
_atom_site_adp_type
_atom_site_calc_flag
_atom_site_occupancy
C C1 0.4753(3) 0.2984(2) 0.3612(2) 0.0528(5) Uani d 1
C C2 0.5622(3) 0.34482(18) 0.4771(2) 0.0492(5) Uani d 1
C C3 0.5358(3) 0.3266(2) 0.5766(2) 0.0584(6) Uani d 1
C C4 0.6373(4) 0.3805(2) 0.6741(2) 0.0619(6) Uani d 1
C C5 0.7624(3) 0.4495(2) 0.6728(2) 0.0620(6) Uani d 1
C C6 0.7886(3) 0.4667(2) 0.5734(2) 0.0598(6) Uani d 1
C C7 0.6855(3) 0.41331(19) 0.4756(2) 0.0491(5) Uani d 1
C C8 0.6824(3) 0.4165(2) 0.3563(2) 0.0520(5) Uani d 1
C C9 0.8505(3) 0.37712(19) 0.2471(2) 0.0495(5) Uani d 1
C C10 0.9761(3) 0.3099(2) 0.2418(2) 0.0534(5) Uani d 1
C C11 1.0103(3) 0.3104(2) 0.1448(2) 0.0578(6) Uani d 1
C C12 0.9220(3) 0.3779(2) 0.0514(2) 0.0575(6) Uani d 1
C C13 0.7988(3) 0.4440(2) 0.0573(2) 0.0545(5) Uani d 1
C C14 0.7618(3) 0.4443(2) 0.1535(2) 0.0535(6) Uani d 1
N N1 0.8247(2) 0.37584(19) 0.34941(19) 0.0557(5) Uani d 1
O O1 0.3639(2) 0.23271(17) 0.32605(17) 0.0680(5) Uani d 1
O O2 0.54328(19) 0.34162(16) 0.29172(15) 0.0578(4) Uani d 1
O O3 1.0593(2) 0.24668(18) 0.33773(18) 0.0673(5) Uani d 1
Cl Cl1 0.68573(8) 0.53075(6) -0.05833(6) 0.0703(3) Uani d 1
H H1 0.679(3) 0.489(2) 0.154(2) 0.051(6) Uiso d 1
H H2 1.091(3) 0.264(2) 0.141(2) 0.056(7) Uiso d 1
H H3 0.449(3) 0.279(3) 0.578(2) 0.072(8) Uiso d 1
H H4 0.654(3) 0.492(2) 0.320(2) 0.058(7) Uiso d 1
H H5 0.829(3) 0.485(2) 0.740(2) 0.063(7) Uiso d 1
H H6 0.873(3) 0.514(2) 0.575(2) 0.063(7) Uiso d 1
H H7 0.949(3) 0.383(2) -0.017(3) 0.071(8) Uiso d 1
H H8 0.626(4) 0.371(3) 0.743(3) 0.086(10) Uiso d 1
H H9 0.864(3) 0.320(2) 0.390(2) 0.052(7) Uiso d 1
H H10 1.147(4) 0.226(3) 0.339(3) 0.097(12) Uiso d 1

loop_
_atom_site_aniso_label
_atom_site_aniso_U_11
_atom_site_aniso_U_22
_atom_site_aniso_U_33
_atom_site_aniso_U_12
_atom_site_aniso_U_13
_atom_site_aniso_U_23
C1 0.0449(11) 0.0537(12) 0.0662(14) 0.0042(10) 0.0283(10) 0.0003(10)
C2 0.0474(11) 0.0472(11) 0.0587(13) 0.0058(9) 0.0268(10) 0.0013(9)
C3 0.0639(14) 0.0550(13) 0.0691(15) -0.0014(11) 0.0398(13) 0.0052(11)
C4 0.0826(17) 0.0532(13) 0.0594(15) 0.0075(12) 0.0377(13) 0.0042(11)
C5 0.0720(15) 0.0554(13) 0.0582(14) 0.0000(12) 0.0245(12) -0.0059(11)
C6 0.0613(14) 0.0575(13) 0.0662(15) -0.0063(11) 0.0307(12) -0.0043(11)
C7 0.0480(11) 0.0468(11) 0.0584(13) 0.0054(9) 0.0269(10) 0.0009(9)
C8 0.0495(11) 0.0543(12) 0.0596(13) 0.0001(10) 0.0291(10) -0.0017(10)
C9 0.0439(11) 0.0518(11) 0.0601(13) -0.0067(9) 0.0283(10) -0.0028(10)
C10 0.0464(11) 0.0512(12) 0.0687(14) -0.0044(9) 0.0288(11) 0.0000(10)
C11 0.0545(13) 0.0537(12) 0.0776(16) -0.0004(10) 0.0391(12) -0.0062(11)
C12 0.0589(13) 0.0596(13) 0.0647(15) -0.0096(11) 0.0358(12) -0.0084(11)
C13 0.0520(12) 0.0570(12) 0.0581(13) -0.0087(10) 0.0253(10) -0.0030(10)
C14 0.0450(11) 0.0577(12) 0.0644(14) -0.0008(10) 0.0286(10) -0.0016(11)
N1 0.0490(10) 0.0636(12) 0.0632(12) 0.0065(9) 0.0310(9) 0.0081(10)
O1 0.0509(9) 0.0766(11) 0.0786(13) -0.0112(8) 0.0274(9) -0.0126(9)
O2 0.0494(8) 0.0721(10) 0.0587(10) -0.0012(7) 0.0282(7) -0.0063(8)
O3 0.0554(10) 0.0744(11) 0.0813(13) 0.0143(9) 0.0366(9) 0.0147(9)
Cl1 0.0659(4) 0.0854(5) 0.0623(4) 0.0049(3) 0.0278(3) 0.0081(3)

loop_
_atom_type_symbol
_atom_type_description
_atom_type_scat_dispersion_real
_atom_type_scat_dispersion_imag
_atom_type_scat_source
C C 0.0033 0.0016 'International Tables Vol C Tables 4.2.6.8 and 6.1.1.4'
H H 0.0000 0.0000 'International Tables Vol C Tables 4.2.6.8 and 6.1.1.4'
N N 0.0061 0.0033 'International Tables Vol C Tables 4.2.6.8 and 6.1.1.4'
O O 0.0106 0.0060 'International Tables Vol C Tables 4.2.6.8 and 6.1.1.4'
Cl Cl 0.1484 0.1585 'International Tables Vol C Tables 4.2.6.8 and 6.1.1.4'

loop_
_geom_angle_atom_site_label_1
_geom_angle_atom_site_label_2
_geom_angle_atom_site_label_3
_geom_angle
O1 C1 O2 121.3(2)
O1 C1 C2 130.5(2)
O2 C1 C2 108.22(19)
C7 C2 C3 121.7(2)
C7 C2 C1 108.7(2)
C3 C2 C1 129.6(2)
C4 C3 C2 117.4(2)
C4 C3 H3 120.6(18)
C2 C3 H3 122.1(18)
C3 C4 C5 121.0(2)
C3 C4 H8 121(2)
C5 C4 H8 118(2)
C6 C5 C4 121.3(3)
C6 C5 H5 119.6(18)
C4 C5 H5 119.1(18)
C7 C6 C5 117.5(2)
C7 C6 H6 122.8(18)
C5 C6 H6 119.7(18)
C2 C7 C6 121.2(2)
C2 C7 C8 109.1(2)
C6 C7 C8 129.7(2)
N1 C8 O2 111.98(19)
N1 C8 C7 113.0(2)
O2 C8 C7 102.92(18)
N1 C8 H4 110.4(16)
O2 C8 H4 104.3(15)
C7 C8 H4 113.7(16)
C14 C9 C10 118.9(2)
C14 C9 N1 123.3(2)
C10 C9 N1 117.8(2)
O3 C10 C11 124.0(2)
O3 C10 C9 115.6(2)
C11 C10 C9 120.4(2)
C10 C11 C12 120.7(2)
C10 C11 H2 119.8(16)
C12 C11 H2 119.5(16)
C13 C12 C11 118.6(2)
C13 C12 H7 119.5(17)
C11 C12 H7 121.8(17)
C12 C13 C14 121.7(2)
C12 C13 Cl1 119.92(19)
C14 C13 Cl1 118.39(19)
C13 C14 C9 119.7(2)
C13 C14 H1 119.2(16)
C9 C14 H1 121.1(16)
C9 N1 C8 122.4(2)
C9 N1 H9 114.0(19)
C8 N1 H9 114.4(19)
C1 O2 C8 111.01(18)
C10 O3 H10 111(3)

loop_
_geom_bond_atom_site_label_1
_geom_bond_atom_site_label_2
_geom_bond_distance
C1 O1 1.201(3)
C1 O2 1.348(3)
C1 C2 1.474(3)
C2 C7 1.373(3)
C2 C3 1.385(3)
C3 C4 1.373(4)
C3 H3 0.96(3)
C4 C5 1.388(4)
C4 H8 0.93(4)
C5 C6 1.382(4)
C5 H5 0.93(3)
C6 C7 1.377(3)
C6 H6 0.94(3)
C7 C8 1.500(3)
C8 N1 1.404(3)
C8 O2 1.486(3)
C8 H4 0.98(3)
C9 C14 1.386(3)
C9 C10 1.398(3)
C9 N1 1.401(3)
C10 O3 1.368(3)
C10 C11 1.376(4)
C11 C12 1.385(4)
C11 H2 0.92(3)
C12 C13 1.374(3)
C12 H7 0.98(3)
C13 C14 1.381(3)
C13 Cl1 1.744(3)
C14 H1 0.92(3)
N1 H9 0.82(3)
O3 H10 0.83(4)

loop_
_geom_hbond_atom_site_label_D
_geom_hbond_atom_site_label_H
_geom_hbond_atom_site_label_A
_geom_hbond_site_symmetry_A
_geom_hbond_distance_DH
_geom_hbond_distance_HA
_geom_hbond_distance_DA
_geom_hbond_angle_DHA
O3 H10 O1 1_655 0.83(4) 2.03(4) 2.820(3) 160
C11 H2 O1 1_655 0.92(3) 2.70(3) 3.265(3) 121
C4 H8 O2 4_566 0.92(4) 2.70(4) 3.237(3) 117
C5 H5 Cg1 3_766 0.93(2) 2.885 3.695(3) 146

loop_
_geom_torsion_atom_site_label_1
_geom_torsion_atom_site_label_2
_geom_torsion_atom_site_label_3
_geom_torsion_atom_site_label_4
_geom_torsion
O1 C1 C2 C7 177.5(2)
O2 C1 C2 C7 -1.8(2)
O1 C1 C2 C3 -1.5(4)
O2 C1 C2 C3 179.2(2)
C7 C2 C3 C4 0.5(3)
C1 C2 C3 C4 179.4(2)
C2 C3 C4 C5 -0.7(4)
C3 C4 C5 C6 0.3(4)
C4 C5 C6 C7 0.3(4)
C3 C2 C7 C6 0.2(3)
C1 C2 C7 C6 -179.0(2)
C3 C2 C7 C8 -179.8(2)
C1 C2 C7 C8 1.1(2)
C5 C6 C7 C2 -0.6(4)
C5 C6 C7 C8 179.3(2)
C2 C7 C8 N1 -121.1(2)
C6 C7 C8 N1 59.0(3)
C2 C7 C8 O2 -0.1(2)
C6 C7 C8 O2 180.0(2)
C14 C9 C10 O3 179.4(2)
N1 C9 C10 O3 1.6(3)
C14 C9 C10 C11 -0.3(3)
N1 C9 C10 C11 -178.0(2)
O3 C10 C11 C12 -179.1(2)
C9 C10 C11 C12 0.5(4)
C10 C11 C12 C13 -0.4(4)
C11 C12 C13 C14 0.0(4)
C11 C12 C13 Cl1 179.65(18)
C12 C13 C14 C9 0.2(4)
Cl1 C13 C14 C9 -179.39(17)
C10 C9 C14 C13 -0.1(3)
N1 C9 C14 C13 177.5(2)
C14 C9 N1 C8 17.8(4)
C10 C9 N1 C8 -164.5(2)
O2 C8 N1 C9 67.8(3)
C7 C8 N1 C9 -176.5(2)
O1 C1 O2 C8 -177.6(2)
C2 C1 O2 C8 1.7(2)
N1 C8 O2 C1 120.7(2)
C7 C8 O2 C1 -1.0(2)
